data_7220451
loop_
_publ_author_name
'Morrison, Gregory'
'Smith, Mark D.'
'Tran, T. Thao'
'Halasyamani, P. Shiv'
'zur Loye, Hans-Conrad'

_publ_section_title
;
 Synthesis and structure of the new pentanary uranium(vi) silicate,
 K4CaUSi4O14, a member of a structural family related to fresnoite
;
_journal_issue 22
_journal_name_full CrystEngComm
_journal_page_first 4218
_journal_paper_doi 10.1039/C5CE00504C
_journal_volume 17
_journal_year 2015
_chemical_formula_moiety 'Ca K4 O14 Si4 U'
_chemical_formula_sum 'Ca K4 O14 Si4 U'
_chemical_formula_weight 770.87
_space_group_crystal_system tetragonal
_space_group_IT_number 118
_space_group_name_Hall 'P -4 -2n'
_space_group_name_H-M_alt 'P -4 n 2'
_symmetry_space_group_name_Hall 'P -4 -2n'
_symmetry_space_group_name_H-M 'P -4 n 2'
_audit_creation_method SHELXL-2014/6
_cell_angle_alpha 90
_cell_angle_beta 90
_cell_angle_gamma 90
_cell_formula_units_Z 2
_cell_length_a 9.2862(2)
_cell_length_b 9.2862(2)
_cell_length_c 8.3796(4)
_cell_measurement_reflns_used 7120
_cell_measurement_temperature 296(2)
_cell_measurement_theta_max 34.656
_cell_measurement_theta_min 3.102
_cell_volume 722.60(4)
_computing_cell_refinement 'SAINT-Plus Version 6.45 (Bruker, 2001)'
_computing_data_collection 'SMART Version 5.625 (Bruker, 2001)'
_computing_data_reduction 'SAINT-Plus Version 6.45 (Bruker, 2001)'
_computing_molecular_graphics various
_computing_publication_material various
_computing_structure_refinement 'SHELXL-2014/6 (Sheldrick, 2014)'
_computing_structure_solution 'SHELXS97 (Sheldrick, 1997)'
_diffrn_ambient_temperature 296(2)
_diffrn_measured_fraction_theta_full 1.000
_diffrn_measured_fraction_theta_max 1.000
_diffrn_measurement_device_type 'Bruker SMART APEX CCD diffractometer'
_diffrn_measurement_method 'omega and phi scans'
_diffrn_radiation_type MoK\a
_diffrn_radiation_wavelength 0.71073
_diffrn_reflns_av_R_equivalents 0.0492
_diffrn_reflns_av_unetI/netI 0.0316
_diffrn_reflns_laue_measured_fraction_full 1.000
_diffrn_reflns_laue_measured_fraction_max 1.000
_diffrn_reflns_limit_h_max 15
_diffrn_reflns_limit_h_min -13
_diffrn_reflns_limit_k_max 13
_diffrn_reflns_limit_k_min -14
_diffrn_reflns_limit_l_max 12
_diffrn_reflns_limit_l_min -13
_diffrn_reflns_number 16843
_diffrn_reflns_point_group_measured_fraction_full 0.996
_diffrn_reflns_point_group_measured_fraction_max 0.996
_diffrn_reflns_theta_full 35.050
_diffrn_reflns_theta_max 35.050
_diffrn_reflns_theta_min 3.102
_diffrn_source 'sealed tube'
_exptl_absorpt_coefficient_mu 13.143
_exptl_absorpt_correction_T_max 1.0000
_exptl_absorpt_correction_T_min 0.4917
_exptl_absorpt_correction_type multi-scan
_exptl_absorpt_process_details 'SADABS Version 2.05 (Bruker, 2001)'
_exptl_crystal_colour yellow
_exptl_crystal_density_diffrn 3.543
_exptl_crystal_description block
_exptl_crystal_F_000 712
_exptl_crystal_size_max 0.120
_exptl_crystal_size_mid 0.080
_exptl_crystal_size_min 0.060
_refine_diff_density_max 1.707
_refine_diff_density_min -1.494
_refine_diff_density_rms 0.208
_refine_ls_abs_structure_details
; 
 Flack x determined using 564 quotients [(I+)-(I-)]/[(I+)+(I-)] 
 (Parsons, Flack and Wagner, Acta Cryst. B69 (2013) 249-259). 
;
_refine_ls_abs_structure_Flack 0.006(5)
_refine_ls_extinction_coef 0.0248(14)
_refine_ls_extinction_expression Fc^*^=kFc[1+0.001xFc^2^\l^3^/sin(2\q)]^-1/4^
_refine_ls_extinction_method SHELXL
_refine_ls_goodness_of_fit_ref 1.066
_refine_ls_hydrogen_treatment undef
_refine_ls_matrix_type full
_refine_ls_number_parameters 58
_refine_ls_number_reflns 1601
_refine_ls_number_restraints 0
_refine_ls_restrained_S_all 1.066
_refine_ls_R_factor_all 0.0321
_refine_ls_R_factor_gt 0.0270
_refine_ls_shift/su_max 0.000
_refine_ls_shift/su_mean 0.000
_refine_ls_structure_factor_coef Fsqd
_refine_ls_weighting_details 'w=1/[\s^2^(Fo^2^)+(0.0300P)^2^+1.6364P] where P=(Fo^2^+2Fc^2^)/3'
_refine_ls_weighting_scheme calc
_refine_ls_wR_factor_gt 0.0637
_refine_ls_wR_factor_ref 0.0664
_reflns_Friedel_coverage 0.771
_reflns_friedel_fraction_full 0.990
_reflns_friedel_fraction_max 0.990
_reflns_number_gt 1407
_reflns_number_total 1601
_reflns_threshold_expression 'I > 2\s(I)'
_cod_data_source_file c5ce00504c2.cif
_cod_data_source_block p-4n2
_cod_depositor_comments 'Adding full bibliography for 7220451.cif.'
_cod_original_cell_volume 722.60(5)
_cod_database_code 7220451
_shelx_space_group_comment
; 
The symmetry employed for this shelxl refinement is uniquely defined 
by the following loop, which should always be used as a source of 
symmetry information in preference to the above space-group names. 
They are only intended as comments. 
;
_shelx_estimated_absorpt_t_min 0.302
_shelx_estimated_absorpt_t_max 0.506
_shelxl_version_number 2014/6

loop_
_space_group_symop_operation_xyz
'x, y, z'
'-x, -y, z'
'y, -x, -z'
'-y, x, -z'
'x+1/2, -y+1/2, z+1/2'
'-x+1/2, y+1/2, z+1/2'
'y+1/2, x+1/2, -z+1/2'
'-y+1/2, -x+1/2, -z+1/2'

loop_
_atom_site_label
_atom_site_type_symbol
_atom_site_fract_x
_atom_site_fract_y
_atom_site_fract_z
_atom_site_U_iso_or_equiv
_atom_site_adp_type
_atom_site_occupancy
_atom_site_site_symmetry_order
_atom_site_calc_flag
_atom_site_refinement_flags_posn
_atom_site_refinement_flags_adp
_atom_site_refinement_flags_occupancy
U1 U 0.0000 0.0000 0.0000 0.01384(12) Uani 1 4 d S T P
Ca1 Ca 0.0000 0.0000 0.5000 0.0107(3) Uani 1 4 d S T P
K1 K 0.65676(13) 0.15676(13) 0.2500 0.0440(6) Uani 1 2 d S T P
K2 K 0.21078(13) 0.28922(13) 0.2500 0.0331(4) Uani 1 2 d S T P
Si1 Si 0.11799(19) 0.61887(19) 0.05681(13) 0.0155(2) Uani 1 1 d . . .
O1 O 0.0000 0.0000 0.2167(8) 0.048(3) Uani 1 2 d S T P
O2 O 0.2677(7) 0.5863(11) -0.0181(12) 0.065(3) Uani 1 1 d . . .
O3 O 0.0570(10) 0.7698(6) -0.0035(14) 0.058(2) Uani 1 1 d . . .
O4 O 0.0000 0.5000 0.0065(16) 0.056(3) Uani 1 2 d S T P
O5 O 0.1178(5) 0.6178(5) 0.2500 0.057(2) Uani 1 2 d S T P

loop_
_atom_site_aniso_label
_atom_site_aniso_U_11
_atom_site_aniso_U_22
_atom_site_aniso_U_33
_atom_site_aniso_U_23
_atom_site_aniso_U_13
_atom_site_aniso_U_12
U1 0.01627(14) 0.01627(14) 0.00898(15) 0.000 0.000 0.000
Ca1 0.0131(4) 0.0131(4) 0.0057(5) 0.000 0.000 0.000
K1 0.0533(8) 0.0533(8) 0.0253(8) -0.0117(11) 0.0117(11) -0.0350(10)
K2 0.0383(6) 0.0383(6) 0.0229(7) -0.0058(8) -0.0058(8) 0.0157(7)
Si1 0.0172(8) 0.0187(8) 0.0107(4) 0.0018(5) 0.0009(5) 0.0021(4)
O1 0.040(8) 0.093(13) 0.011(2) 0.000 0.000 0.017(4)
O2 0.031(3) 0.112(7) 0.051(5) 0.038(5) 0.019(3) 0.030(4)
O3 0.081(5) 0.022(2) 0.069(5) 0.017(4) 0.028(6) 0.020(3)
O4 0.089(7) 0.061(5) 0.017(3) 0.000 0.000 -0.055(4)
O5 0.081(4) 0.081(4) 0.010(2) -0.003(4) 0.003(4) -0.054(5)

loop_
_atom_type_symbol
_atom_type_description
_atom_type_scat_dispersion_real
_atom_type_scat_dispersion_imag
_atom_type_scat_source
O O 0.0106 0.0060 'International Tables Vol C Tables 4.2.6.8 and 6.1.1.4'
Si Si 0.0817 0.0704 'International Tables Vol C Tables 4.2.6.8 and 6.1.1.4'
K K 0.2009 0.2494 'International Tables Vol C Tables 4.2.6.8 and 6.1.1.4'
Ca Ca 0.2262 0.3064 'International Tables Vol C Tables 4.2.6.8 and 6.1.1.4'
U U -9.6767 9.6646 'International Tables Vol C Tables 4.2.6.8 and 6.1.1.4'

loop_
_geom_angle_atom_site_label_1
_geom_angle_atom_site_label_2
_geom_angle_atom_site_label_3
_geom_angle
_geom_angle_site_symmetry_1
_geom_angle_site_symmetry_3
O1 U1 O1 180.0 3 .
O1 U1 O3 90.8(3) 3 4_655
O1 U1 O3 89.2(3) . 4_655
O1 U1 O3 90.8(3) 3 3_455
O1 U1 O3 89.2(3) . 3_455
O3 U1 O3 178.5(6) 4_655 3_455
O1 U1 O3 89.2(3) 3 1_545
O1 U1 O3 90.8(3) . 1_545
O3 U1 O3 90.010(9) 4_655 1_545
O3 U1 O3 90.010(8) 3_455 1_545
O1 U1 O3 89.2(3) 3 2_565
O1 U1 O3 90.8(3) . 2_565
O3 U1 O3 90.010(8) 4_655 2_565
O3 U1 O3 90.010(9) 3_455 2_565
O3 U1 O3 178.5(6) 1_545 2_565
O1 U1 K2 122.226(3) 3 .
O1 U1 K2 57.774(2) . .
O3 U1 K2 49.1(2) 4_655 .
O3 U1 K2 129.9(3) 3_455 .
O3 U1 K2 123.4(3) 1_545 .
O3 U1 K2 57.5(2) 2_565 .
O1 U1 K2 57.774(2) 3 4
O1 U1 K2 122.226(2) . 4
O3 U1 K2 123.4(3) 4_655 4
O3 U1 K2 57.5(2) 3_455 4
O3 U1 K2 129.9(3) 1_545 4
O3 U1 K2 49.1(2) 2_565 4
K2 U1 K2 106.521(2) . 4
O1 U1 K2 122.226(2) 3 2
O1 U1 K2 57.774(2) . 2
O3 U1 K2 129.9(3) 4_655 2
O3 U1 K2 49.1(2) 3_455 2
O3 U1 K2 57.5(2) 1_545 2
O3 U1 K2 123.4(3) 2_565 2
K2 U1 K2 115.548(5) . 2
K2 U1 K2 106.521(2) 4 2
O1 U1 K2 57.774(2) 3 3
O1 U1 K2 122.226(2) . 3
O3 U1 K2 57.5(2) 4_655 3
O3 U1 K2 123.4(3) 3_455 3
O3 U1 K2 49.1(2) 1_545 3
O3 U1 K2 129.9(3) 2_565 3
K2 U1 K2 106.521(2) . 3
K2 U1 K2 115.548(5) 4 3
K2 U1 K2 106.521(2) 2 3
O1 U1 K1 59.127(5) 3 4_545
O1 U1 K1 120.873(5) . 4_545
O3 U1 K1 122.7(2) 4_655 4_545
O3 U1 K1 58.2(3) 3_455 4_545
O3 U1 K1 47.2(3) 1_545 4_545
O3 U1 K1 131.7(2) 2_565 4_545
K2 U1 K1 170.08(3) . 4_545
K2 U1 K1 82.62(3) 4 4_545
K2 U1 K1 64.037(7) 2 4_545
K2 U1 K1 65.24(3) 3 4_545
O1 U1 K1 120.873(5) 3 2_655
O1 U1 K1 59.127(5) . 2_655
O3 U1 K1 47.2(3) 4_655 2_655
O3 U1 K1 131.7(2) 3_455 2_655
O3 U1 K1 58.2(3) 1_545 2_655
O3 U1 K1 122.7(2) 2_565 2_655
K2 U1 K1 65.24(3) . 2_655
K2 U1 K1 170.08(3) 4 2_655
K2 U1 K1 82.62(3) 2 2_655
K2 U1 K1 64.037(7) 3 2_655
K1 U1 K1 105.266(4) 4_545 2_655
O2 Ca1 O2 172.4(5) 5_455 6_545
O2 Ca1 O2 90.25(3) 5_455 8
O2 Ca1 O2 90.25(3) 6_545 8
O2 Ca1 O2 90.25(3) 5_455 7_445
O2 Ca1 O2 90.25(3) 6_545 7_445
O2 Ca1 O2 172.4(5) 8 7_445
O2 Ca1 O1 86.2(2) 5_455 .
O2 Ca1 O1 86.2(2) 6_545 .
O2 Ca1 O1 93.8(2) 8 .
O2 Ca1 O1 93.8(2) 7_445 .
O2 Ca1 O1 93.8(2) 5_455 3_556
O2 Ca1 O1 93.8(2) 6_545 3_556
O2 Ca1 O1 86.2(2) 8 3_556
O2 Ca1 O1 86.2(2) 7_445 3_556
O1 Ca1 O1 180.0 . 3_556
O2 Ca1 K2 42.4(2) 5_455 2
O2 Ca1 K2 132.0(3) 6_545 2
O2 Ca1 K2 120.1(3) 8 2
O2 Ca1 K2 64.5(2) 7_445 2
O1 Ca1 K2 57.774(3) . 2
O1 Ca1 K2 122.226(2) 3_556 2
O2 Ca1 K2 132.0(3) 5_455 .
O2 Ca1 K2 42.4(2) 6_545 .
O2 Ca1 K2 64.5(2) 8 .
O2 Ca1 K2 120.1(3) 7_445 .
O1 Ca1 K2 57.774(3) . .
O1 Ca1 K2 122.226(3) 3_556 .
K2 Ca1 K2 115.548(5) 2 .
O2 Ca1 K2 120.1(3) 5_455 3_556
O2 Ca1 K2 64.5(2) 6_545 3_556
O2 Ca1 K2 132.0(3) 8 3_556
O2 Ca1 K2 42.4(2) 7_445 3_556
O1 Ca1 K2 122.226(2) . 3_556
O1 Ca1 K2 57.774(3) 3_556 3_556
K2 Ca1 K2 106.521(3) 2 3_556
K2 Ca1 K2 106.521(2) . 3_556
O2 Ca1 K2 64.5(2) 5_455 4_556
O2 Ca1 K2 120.1(3) 6_545 4_556
O2 Ca1 K2 42.4(2) 8 4_556
O2 Ca1 K2 132.0(3) 7_445 4_556
O1 Ca1 K2 122.226(3) . 4_556
O1 Ca1 K2 57.774(2) 3_556 4_556
K2 Ca1 K2 106.521(2) 2 4_556
K2 Ca1 K2 106.521(2) . 4_556
K2 Ca1 K2 115.548(5) 3_556 4_556
O2 Ca1 K1 129.7(2) 5_455 3_566
O2 Ca1 K1 55.2(3) 6_545 3_566
O2 Ca1 K1 50.2(3) 8 3_566
O2 Ca1 K1 124.9(2) 7_445 3_566
O1 Ca1 K1 120.873(5) . 3_566
O1 Ca1 K1 59.127(5) 3_556 3_566
K2 Ca1 K1 170.08(3) 2 3_566
K2 Ca1 K1 64.037(7) . 3_566
K2 Ca1 K1 82.62(3) 3_556 3_566
K2 Ca1 K1 65.24(3) 4_556 3_566
O2 Ca1 K1 50.2(3) 5_455 1_455
O2 Ca1 K1 124.9(2) 6_545 1_455
O2 Ca1 K1 55.2(3) 8 1_455
O2 Ca1 K1 129.7(2) 7_445 1_455
O1 Ca1 K1 59.127(5) . 1_455
O1 Ca1 K1 120.873(5) 3_556 1_455
K2 Ca1 K1 65.24(3) 2 1_455
K2 Ca1 K1 82.62(3) . 1_455
K2 Ca1 K1 170.08(3) 3_556 1_455
K2 Ca1 K1 64.037(7) 4_556 1_455
K1 Ca1 K1 105.266(4) 3_566 1_455
O5 K1 O4 133.76(17) 2_665 3
O5 K1 O4 133.76(17) 2_665 5
O4 K1 O4 92.5(3) 3 5
O5 K1 O3 102.53(12) 2_665 3
O4 K1 O3 50.28(14) 3 3
O4 K1 O3 109.81(19) 5 3
O5 K1 O3 102.53(12) 2_665 6_545
O4 K1 O3 109.81(19) 3 6_545
O4 K1 O3 50.28(14) 5 6_545
O3 K1 O3 154.9(2) 3 6_545
O5 K1 O2 105.98(12) 2_665 4_655
O4 K1 O2 50.53(13) 3 4_655
O4 K1 O2 104.76(18) 5 4_655
O3 K1 O2 92.39(16) 3 4_655
O3 K1 O2 80.73(18) 6_545 4_655
O5 K1 O2 105.98(12) 2_665 5
O4 K1 O2 104.76(18) 3 5
O4 K1 O2 50.53(13) 5 5
O3 K1 O2 80.73(18) 3 5
O3 K1 O2 92.39(16) 6_545 5
O2 K1 O2 148.0(2) 4_655 5
O5 K1 O2 49.36(12) 2_665 8_655
O4 K1 O2 159.18(11) 3 8_655
O4 K1 O2 88.1(2) 5 8_655
O3 K1 O2 110.20(17) 3 8_655
O3 K1 O2 86.4(2) 6_545 8_655
O2 K1 O2 148.73(5) 4_655 8_655
O2 K1 O2 60.26(19) 5 8_655
O5 K1 O2 49.36(12) 2_665 2_665
O4 K1 O2 88.1(2) 3 2_665
O4 K1 O2 159.18(11) 5 2_665
O3 K1 O2 86.4(2) 3 2_665
O3 K1 O2 110.20(17) 6_545 2_665
O2 K1 O2 60.26(19) 4_655 2_665
O2 K1 O2 148.73(5) 5 2_665
O2 K1 O2 98.7(2) 8_655 2_665
O5 K1 Si1 28.74(2) 2_665 8_655
O4 K1 Si1 162.50(18) 3 8_655
O4 K1 Si1 105.02(17) 5 8_655
O3 K1 Si1 121.12(12) 3 8_655
O3 K1 Si1 82.15(14) 6_545 8_655
O2 K1 Si1 122.45(12) 4_655 8_655
O2 K1 Si1 86.92(13) 5 8_655
O2 K1 Si1 26.77(11) 8_655 8_655
O2 K1 Si1 75.56(13) 2_665 8_655
O5 K1 Si1 28.74(2) 2_665 2_665
O4 K1 Si1 105.02(17) 3 2_665
O4 K1 Si1 162.50(18) 5 2_665
O3 K1 Si1 82.15(14) 3 2_665
O3 K1 Si1 121.12(12) 6_545 2_665
O2 K1 Si1 86.92(13) 4_655 2_665
O2 K1 Si1 122.45(12) 5 2_665
O2 K1 Si1 75.56(13) 8_655 2_665
O2 K1 Si1 26.77(11) 2_665 2_665
Si1 K1 Si1 57.47(5) 8_655 2_665
O5 K1 Si1 124.34(4) 2_665 3
O4 K1 Si1 25.79(4) 3 3
O4 K1 Si1 96.89(16) 5 3
O3 K1 Si1 25.68(11) 3 3
O3 K1 Si1 131.04(14) 6_545 3
O2 K1 Si1 74.00(12) 4_655 3
O2 K1 Si1 87.99(14) 5 3
O2 K1 Si1 133.57(12) 8_655 3
O2 K1 Si1 92.62(14) 2_665 3
Si1 K1 Si1 146.62(3) 8_655 3
Si1 K1 Si1 98.87(5) 2_665 3
O2 K2 O2 114.2(5) 6_545 4_655
O2 K2 O3 53.89(15) 6_545 6_545
O2 K2 O3 89.4(3) 4_655 6_545
O2 K2 O3 89.4(3) 6_545 4_655
O2 K2 O3 53.89(15) 4_655 4_655
O3 K2 O3 112.9(4) 6_545 4_655
O2 K2 O5 105.06(18) 6_545 2_565
O2 K2 O5 133.5(3) 4_655 2_565
O3 K2 O5 135.2(2) 6_545 2_565
O3 K2 O5 104.73(15) 4_655 2_565
O2 K2 O5 133.5(3) 6_545 .
O2 K2 O5 105.06(18) 4_655 .
O3 K2 O5 104.73(15) 6_545 .
O3 K2 O5 135.2(2) 4_655 .
O5 K2 O5 58.4(2) 2_565 .
O2 K2 O3 92.9(4) 6_545 7_455
O2 K2 O3 113.5(2) 4_655 7_455
O3 K2 O3 58.93(17) 6_545 7_455
O3 K2 O3 166.62(11) 4_655 7_455
O5 K2 O3 87.41(13) 2_565 7_455
O5 K2 O3 47.41(17) . 7_455
O2 K2 O3 113.5(2) 6_545 2_565
O2 K2 O3 92.9(4) 4_655 2_565
O3 K2 O3 166.62(11) 6_545 2_565
O3 K2 O3 58.93(17) 4_655 2_565
O5 K2 O3 47.41(17) 2_565 2_565
O5 K2 O3 87.41(13) . 2_565
O3 K2 O3 131.2(2) 7_455 2_565
O2 K2 O1 62.87(19) 6_545 .
O2 K2 O1 106.76(17) 4_655 .
O3 K2 O1 115.60(14) 6_545 .
O3 K2 O1 52.94(17) 4_655 .
O5 K2 O1 69.78(10) 2_565 .
O5 K2 O1 127.97(11) . .
O3 K2 O1 139.0(2) 7_455 .
O3 K2 O1 51.19(17) 2_565 .
O2 K2 O1 106.76(17) 6_545 7
O2 K2 O1 62.87(19) 4_655 7
O3 K2 O1 52.94(17) 6_545 7
O3 K2 O1 115.60(14) 4_655 7
O5 K2 O1 127.97(11) 2_565 7
O5 K2 O1 69.78(10) . 7
O3 K2 O1 51.19(17) 7_455 7
O3 K2 O1 139.0(2) 2_565 7
O1 K2 O1 162.23(6) . 7
O2 K2 Si1 26.40(14) 6_545 6_545
O2 K2 Si1 100.5(3) 4_655 6_545
O3 K2 Si1 27.84(13) 6_545 6_545
O3 K2 Si1 99.1(2) 4_655 6_545
O5 K2 Si1 125.07(5) 2_565 6_545
O5 K2 Si1 124.96(5) . 6_545
O3 K2 Si1 77.77(17) 7_455 6_545
O3 K2 Si1 139.07(16) 2_565 6_545
O1 K2 Si1 87.88(10) . 6_545
O1 K2 Si1 80.43(10) 7 6_545
O2 K2 Si1 100.5(3) 6_545 4_655
O2 K2 Si1 26.40(14) 4_655 4_655
O3 K2 Si1 99.1(2) 6_545 4_655
O3 K2 Si1 27.84(13) 4_655 4_655
O5 K2 Si1 124.96(5) 2_565 4_655
O5 K2 Si1 125.07(5) . 4_655
O3 K2 Si1 139.07(16) 7_455 4_655
O3 K2 Si1 77.77(17) 2_565 4_655
O1 K2 Si1 80.44(10) . 4_655
O1 K2 Si1 87.88(10) 7 4_655
Si1 K2 Si1 97.80(6) 6_545 4_655
O2 Si1 O3 111.1(4) . .
O2 Si1 O4 111.7(5) . .
O3 Si1 O4 106.1(4) . .
O2 Si1 O5 113.8(4) . .
O3 Si1 O5 108.8(4) . .
O4 Si1 O5 104.9(5) . .
O2 Si1 K1 76.1(5) . 2_665
O3 Si1 K1 80.1(4) . 2_665
O4 Si1 K1 166.4(5) . 2_665
O5 Si1 K1 61.5(2) . 2_665
O2 Si1 K2 50.9(3) . 3_565
O3 Si1 K2 61.2(3) . 3_565
O4 Si1 K2 115.9(4) . 3_565
O5 Si1 K2 139.2(2) . 3_565
K1 Si1 K2 77.63(4) 2_665 3_565
O2 Si1 K2 175.6(5) . 2_565
O3 Si1 K2 68.2(3) . 2_565
O4 Si1 K2 72.5(3) . 2_565
O5 Si1 K2 62.99(12) . 2_565
K1 Si1 K2 99.54(4) 2_665 2_565
K2 Si1 K2 129.14(6) 3_565 2_565
O2 Si1 K1 111.1(4) . 4
O3 Si1 K1 56.1(4) . 4
O4 Si1 K1 53.5(3) . 4
O5 Si1 K1 134.94(16) . 4
K1 Si1 K1 135.67(5) 2_665 4
K2 Si1 K1 75.50(3) 3_565 4
K2 Si1 K1 72.35(4) 2_565 4
O2 Si1 K1 59.4(5) . 3_565
O3 Si1 K1 115.4(4) . 3_565
O4 Si1 K1 53.3(3) . 3_565
O5 Si1 K1 134.52(16) . 3_565
K1 Si1 K1 135.41(6) 2_665 3_565
K2 Si1 K1 75.41(3) 3_565 3_565
K2 Si1 K1 125.01(4) 2_565 3_565
K1 Si1 K1 68.83(5) 4 3_565
U1 O1 Ca1 180.0 . .
U1 O1 K2 94.79(12) . .
Ca1 O1 K2 85.21(12) . .
U1 O1 K2 94.79(12) . 2
Ca1 O1 K2 85.21(12) . 2
K2 O1 K2 170.4(2) . 2
Si1 O2 Ca1 151.3(5) . 5_554
Si1 O2 K2 102.7(3) . 3_565
Ca1 O2 K2 102.7(3) 5_554 3_565
Si1 O2 K1 95.5(5) . 3_565
Ca1 O2 K1 95.6(3) 5_554 3_565
K2 O2 K1 94.6(3) 3_565 3_565
Si1 O2 K1 77.2(4) . 2_665
Ca1 O2 K1 90.4(3) 5_554 2_665
K2 O2 K1 88.3(3) 3_565 2_665
K1 O2 K1 172.6(2) 3_565 2_665
Si1 O3 U1 159.2(8) . 1_565
Si1 O3 K2 90.9(3) . 3_565
U1 O3 K2 97.1(3) 1_565 3_565
Si1 O3 K1 98.2(4) . 4
U1 O3 K1 100.7(4) 1_565 4
K2 O3 K1 91.3(3) 3_565 4
Si1 O3 K2 85.3(3) . 2_565
U1 O3 K2 88.4(2) 1_565 2_565
K2 O3 K2 173.1(3) 3_565 2_565
K1 O3 K2 83.6(2) 4 2_565
Si1 O4 Si1 149.7(9) . 2_565
Si1 O4 K1 101.0(3) . 3_565
Si1 O4 K1 100.7(3) 2_565 3_565
Si1 O4 K1 100.7(3) . 4
Si1 O4 K1 101.0(3) 2_565 4
K1 O4 K1 87.5(3) 3_565 4
Si1 O5 Si1 179.4(5) 7_455 .
Si1 O5 K1 89.7(2) 7_455 2_665
Si1 O5 K1 89.7(2) . 2_665
Si1 O5 K2 89.96(13) 7_455 .
Si1 O5 K2 90.31(13) . .
K1 O5 K2 119.21(10) 2_665 .
Si1 O5 K2 90.31(13) 7_455 2_565
Si1 O5 K2 89.96(13) . 2_565
K1 O5 K2 119.21(10) 2_665 2_565
K2 O5 K2 121.6(2) . 2_565

loop_
_geom_bond_atom_site_label_1
_geom_bond_atom_site_label_2
_geom_bond_distance
_geom_bond_site_symmetry_2
U1 O1 1.816(7) 3
U1 O1 1.816(7) .
U1 O3 2.203(6) 4_655
U1 O3 2.203(6) 3_455
U1 O3 2.203(6) 1_545
U1 O3 2.203(6) 2_565
U1 K2 3.9285(2) .
U1 K2 3.9285(2) 4
U1 K2 3.9285(2) 2
U1 K2 3.9285(2) 3
U1 K1 4.0826(5) 4_545
U1 K1 4.0826(5) 2_655
Ca1 O2 2.306(6) 5_455
Ca1 O2 2.306(6) 6_545
Ca1 O2 2.306(6) 8
Ca1 O2 2.306(6) 7_445
Ca1 O1 2.374(7) .
Ca1 O1 2.374(7) 3_556
Ca1 K2 3.9285(2) 2
Ca1 K2 3.9285(2) .
Ca1 K2 3.9285(2) 3_556
Ca1 K2 3.9285(2) 4_556
Ca1 K1 4.0826(5) 3_566
Ca1 K1 4.0826(5) 1_455
K1 O5 2.960(7) 2_665
K1 O4 2.976(9) 3
K1 O4 2.976(9) 5
K1 O3 3.051(12) 3
K1 O3 3.051(12) 6_545
K1 O2 3.151(12) 4_655
K1 O2 3.151(12) 5
K1 O2 3.352(12) 8_655
K1 O2 3.352(12) 2_665
K1 Si1 3.367(2) 8_655
K1 Si1 3.367(2) 2_665
K1 Si1 3.6391(18) 3
K2 O2 2.714(8) 6_545
K2 O2 2.714(8) 4_655
K2 O3 2.992(9) 6_545
K2 O3 2.992(9) 4_655
K2 O5 3.171(3) 2_565
K2 O5 3.171(3) .
K2 O3 3.316(8) 7_455
K2 O3 3.316(8) 2_565
K2 O1 3.3350(6) .
K2 O1 3.3350(6) 7
K2 Si1 3.4118(16) 6_545
K2 Si1 3.4118(16) 4_655
Si1 O2 1.555(7) .
Si1 O3 1.594(7) .
Si1 O4 1.611(4) .
Si1 O5 1.6189(11) .
Si1 K1 3.367(2) 2_665
Si1 K2 3.4118(16) 3_565
Si1 K2 3.560(2) 2_565
Si1 K1 3.6391(18) 4
Si1 K1 3.6456(19) 3_565
O1 K2 3.3350(6) 2
O2 Ca1 2.306(6) 5_554
O2 K2 2.714(8) 3_565
O2 K1 3.151(12) 3_565
O2 K1 3.352(12) 2_665
O3 U1 2.203(6) 1_565
O3 K2 2.992(9) 3_565
O3 K1 3.051(12) 4
O3 K2 3.316(8) 2_565
O4 Si1 1.611(4) 2_565
O4 K1 2.976(9) 3_565
O4 K1 2.976(9) 4
O5 Si1 1.6189(11) 7_455
O5 K1 2.960(7) 2_665
O5 K2 3.171(3) 2_565
